data_4088712
loop_
_publ_author_name
'Vilanova, Sean P.'
'Iluc, Vlad M.'

_publ_section_title
;
 Aryl and Benzyl C--H Activation of N-Substituted PNP Ligands
;
_journal_issue 12
_journal_name_full Organometallics
_journal_page_first 2110
_journal_paper_doi 10.1021/acs.organomet.6b00333
_journal_volume 35
_journal_year 2016
_chemical_formula_sum 'C69 H69 B F24 Ir N O P2'
_chemical_formula_weight 1649.20
_space_group_IT_number 2
_space_group_name_Hall '-P 1'
_space_group_name_H-M_alt 'P -1'
_symmetry_cell_setting triclinic
_symmetry_space_group_name_H-M 'P -1'
_atom_sites_solution_hydrogens geom
_atom_sites_solution_primary direct
_atom_sites_solution_secondary difmap
_audit_creation_method SHELXL-97
_cell_angle_alpha 103.635(4)
_cell_angle_beta 96.295(5)
_cell_angle_gamma 104.069(5)
_cell_formula_units_Z 2
_cell_length_a 13.2891(17)
_cell_length_b 14.6174(18)
_cell_length_c 19.173(2)
_cell_measurement_reflns_used 9975
_cell_measurement_temperature 120(2)
_cell_measurement_theta_max 22.38
_cell_measurement_theta_min 2.22
_cell_volume 3455.4(7)
_computing_structure_refinement 'SHELXL-97 (Sheldrick, 1997)'
_computing_structure_solution 'SHELXS-97 (Sheldrick, 1990)'
_diffrn_ambient_temperature 120(2)
_diffrn_measured_fraction_theta_full 1.000
_diffrn_measured_fraction_theta_max 1.000
_diffrn_measurement_device_type 'Bruker APEX-II'
_diffrn_radiation_monochromator graphite
_diffrn_radiation_source 'fine-focus sealed tube'
_diffrn_radiation_type MoK\a
_diffrn_radiation_wavelength 0.71073
_diffrn_reflns_av_R_equivalents 0.0673
_diffrn_reflns_av_sigmaI/netI 0.0505
_diffrn_reflns_limit_h_max 15
_diffrn_reflns_limit_h_min -15
_diffrn_reflns_limit_k_max 17
_diffrn_reflns_limit_k_min -17
_diffrn_reflns_limit_l_max 22
_diffrn_reflns_limit_l_min -22
_diffrn_reflns_number 69733
_diffrn_reflns_theta_full 25.00
_diffrn_reflns_theta_max 25.00
_diffrn_reflns_theta_min 1.11
_exptl_absorpt_coefficient_mu 2.087
_exptl_absorpt_correction_T_max 0.7454
_exptl_absorpt_correction_T_min 0.6960
_exptl_absorpt_correction_type multi-scan
_exptl_absorpt_process_details 'Bruker AXS area detector scaling and absorption correction'
_exptl_crystal_density_diffrn 1.585
_exptl_crystal_density_method 'not measured'
_exptl_crystal_description block
_exptl_crystal_F_000 1652
_exptl_crystal_size_max 0.12
_exptl_crystal_size_mid 0.10
_exptl_crystal_size_min 0.08
_refine_diff_density_max 2.351
_refine_diff_density_min -1.407
_refine_diff_density_rms 0.126
_refine_ls_extinction_method none
_refine_ls_goodness_of_fit_ref 1.054
_refine_ls_hydrogen_treatment mixed
_refine_ls_matrix_type full
_refine_ls_number_parameters 883
_refine_ls_number_reflns 12181
_refine_ls_number_restraints 0
_refine_ls_restrained_S_all 1.054
_refine_ls_R_factor_all 0.0565
_refine_ls_R_factor_gt 0.0442
_refine_ls_shift/su_max 0.001
_refine_ls_shift/su_mean 0.000
_refine_ls_structure_factor_coef Fsqd
_refine_ls_weighting_details 'calc w=1/[\s^2^(Fo^2^)+(0.0601P)^2^+8.2704P] where P=(Fo^2^+2Fc^2^)/3'
_refine_ls_weighting_scheme calc
_refine_ls_wR_factor_gt 0.1082
_refine_ls_wR_factor_ref 0.1141
_reflns_number_gt 10270
_reflns_number_total 12181
_reflns_threshold_expression >2sigma(I)
_cod_data_source_file om6b00333_si_002.cif
_cod_data_source_block sv842
_cod_original_sg_symbol_H-M P-1
_cod_database_code 4088712

loop_
_symmetry_equiv_pos_as_xyz
'x, y, z'
'-x, -y, -z'

loop_
_atom_site_label
_atom_site_type_symbol
_atom_site_fract_x
_atom_site_fract_y
_atom_site_fract_z
_atom_site_U_iso_or_equiv
_atom_site_adp_type
_atom_site_occupancy
_atom_site_symmetry_multiplicity
_atom_site_calc_flag
_atom_site_refinement_flags
_atom_site_disorder_assembly
_atom_site_disorder_group
Ir1 Ir 0.496675(17) 0.125004(14) 0.350991(11) 0.01884(8) Uani 1 1 d . . .
P1 P 0.54210(11) -0.01657(10) 0.31904(7) 0.0191(3) Uani 1 1 d . . .
P2 P 0.38886(11) 0.22635(9) 0.36042(7) 0.0181(3) Uani 1 1 d . . .
F4 F -0.3141(3) 0.1712(3) 0.0890(2) 0.0406(9) Uani 1 1 d . . .
F5 F 0.1065(4) 0.6648(3) 0.0168(2) 0.0526(11) Uani 1 1 d . . .
F6 F 0.2193(3) 0.7118(2) 0.46048(19) 0.0421(9) Uani 1 1 d . . .
F7 F 0.3326(3) 0.6318(3) 0.4626(2) 0.0493(10) Uani 1 1 d . . .
F8 F -0.0953(3) 0.2394(3) 0.3814(2) 0.0525(11) Uani 1 1 d . . .
F9 F 0.2301(3) 0.6342(3) 0.54115(18) 0.0480(10) Uani 1 1 d . . .
O9 O 0.0257(8) 0.0765(9) 0.6679(8) 0.165(3) Uani 1 1 d . . .
F10 F -0.2668(3) 0.0470(2) 0.0365(2) 0.0456(10) Uani 1 1 d . . .
F1 F 0.0570(3) 0.2263(3) 0.4130(3) 0.0549(11) Uani 1 1 d . . .
F2 F -0.2000(3) 0.5528(3) 0.0174(2) 0.0519(10) Uani 1 1 d . . .
N N 0.4384(3) 0.0983(3) 0.2317(2) 0.0174(9) Uani 1 1 d . . .
F3 F 0.1325(4) 0.7802(3) 0.1102(2) 0.0667(14) Uani 1 1 d . . .
F11 F -0.2480(3) 0.0921(3) 0.1527(2) 0.0500(10) Uani 1 1 d . . .
F12 F -0.0114(3) 0.3118(3) 0.4888(2) 0.0527(11) Uani 1 1 d . . .
C8 C 0.1560(4) 0.5392(4) 0.4202(3) 0.0236(12) Uani 1 1 d . . .
C11 C 0.5159(4) -0.0438(4) 0.2200(3) 0.0192(11) Uani 1 1 d . . .
F13 F -0.3301(4) 0.4493(4) 0.0305(2) 0.0737(15) Uani 1 1 d . . .
C14 C 0.1299(4) 0.5294(4) 0.1872(3) 0.0199(11) Uani 1 1 d . A .
F15 F -0.2414(4) 0.5562(3) 0.3765(2) 0.0631(12) Uani 1 1 d . . .
C17 C 0.3007(4) 0.6441(4) 0.1396(3) 0.0242(12) Uani 1 1 d . . .
H17 H 0.3576 0.6818 0.1233 0.029 Uiso 1 1 calc R . .
F18 F -0.3237(4) 0.6315(5) 0.3234(2) 0.0843(18) Uani 1 1 d . . .
C19 C 0.1334(4) 0.5382(4) 0.3475(3) 0.0238(12) Uani 1 1 d . . .
H19 H 0.1638 0.5949 0.3328 0.029 Uiso 1 1 calc R . .
C20 C -0.1318(4) 0.1900(4) 0.0985(3) 0.0218(11) Uani 1 1 d . . .
C21 C 0.2910(4) 0.1503(4) 0.2805(3) 0.0203(11) Uani 1 1 d . . .
C22 C -0.0621(4) 0.1566(4) 0.0579(3) 0.0233(12) Uani 1 1 d . . .
H22 H -0.0826 0.0929 0.0249 0.028 Uiso 1 1 calc R . .
C23 C 0.1999(4) 0.6482(4) 0.1218(3) 0.0235(12) Uani 1 1 d . . .
C24 C 0.4689(4) 0.0144(4) 0.1866(3) 0.0188(11) Uani 1 1 d . . .
F90 F 0.4593(5) 0.5305(5) 0.1339(4) 0.0511(11) Uani 0.601(6) 1 d P A 3
F91 F 0.4969(6) 0.6587(6) 0.2228(5) 0.0511(11) Uani 0.601(6) 1 d P A 3
F92 F 0.4371(10) 0.5164(9) 0.2387(5) 0.0511(11) Uani 0.601(6) 1 d P A 3
F93 F 0.4527(7) 0.6323(8) 0.2902(6) 0.0511(11) Uani 0.399(6) 1 d P A 4
F94 F 0.4358(15) 0.4990(13) 0.2183(8) 0.0511(11) Uani 0.399(6) 1 d P A 4
F95 F 0.5019(10) 0.6394(10) 0.1903(7) 0.0511(11) Uani 0.399(6) 1 d P A 4
C25 C 0.1130(4) 0.1836(4) 0.0227(3) 0.0276(13) Uani 1 1 d . . .
C26 C 0.4219(4) 0.2157(4) 0.1587(3) 0.0229(12) Uani 1 1 d . . .
H26 H 0.3521 0.1764 0.1376 0.028 Uiso 1 1 calc R . .
C27 C -0.1270(4) 0.5003(4) 0.1416(3) 0.0218(11) Uani 1 1 d . . .
H27 H -0.1071 0.4697 0.0978 0.026 Uiso 1 1 calc R . .
C28 C 0.0666(4) 0.4553(4) 0.2952(3) 0.0205(11) Uani 1 1 d . B .
C29 C 0.6249(4) 0.3279(4) 0.2186(3) 0.0261(12) Uani 1 1 d . . .
H29 H 0.6951 0.3669 0.2388 0.031 Uiso 1 1 calc R . .
C30 C 0.5851(4) 0.2426(4) 0.2399(3) 0.0216(11) Uani 1 1 d . . .
C31 C 0.4832(4) 0.1877(3) 0.2094(3) 0.0172(11) Uani 1 1 d . . .
C32 C 0.1853(4) 0.1464(4) 0.2737(3) 0.0236(12) Uani 1 1 d . . .
H32 H 0.1636 0.1931 0.3078 0.028 Uiso 1 1 calc R . .
C33 C 0.1169(4) 0.5934(4) 0.1449(3) 0.0216(11) Uani 1 1 d . . .
H33 H 0.0481 0.5991 0.1316 0.026 Uiso 1 1 calc R . .
C34 C 0.5426(4) -0.1212(4) 0.1753(3) 0.0245(12) Uani 1 1 d . . .
H34 H 0.5725 -0.1626 0.1972 0.029 Uiso 1 1 calc R . .
C35 C 0.3233(4) 0.0835(4) 0.2281(3) 0.0177(11) Uani 1 1 d . . .
C36 C 0.3173(4) 0.2328(4) 0.4373(3) 0.0226(12) Uani 1 1 d . . .
H36 H 0.2621 0.2667 0.4286 0.027 Uiso 1 1 calc R . .
C37 C 0.3371(5) 0.4033(4) 0.3590(3) 0.0318(14) Uani 1 1 d . . .
H37A H 0.3289 0.4164 0.4103 0.048 Uiso 1 1 calc R . .
H37B H 0.2703 0.3616 0.3281 0.048 Uiso 1 1 calc R . .
H37C H 0.3570 0.4653 0.3459 0.048 Uiso 1 1 calc R . .
C39 C -0.1015(4) 0.2842(4) 0.1454(3) 0.0207(11) Uani 1 1 d . . .
H39 H -0.1512 0.3060 0.1722 0.025 Uiso 1 1 calc R . .
C38 C 0.4246(5) 0.5762(5) 0.2018(5) 0.052(2) Uani 1 1 d . . .
C40 C 0.0672(4) 0.3112(4) 0.1136(3) 0.0206(11) Uani 1 1 d . . .
H40 H 0.1367 0.3516 0.1179 0.025 Uiso 1 1 calc R B .
C41 C -0.0706(4) 0.5020(4) 0.2088(3) 0.0208(11) Uani 1 1 d . B .
F42 F 0.2596(4) 0.7639(5) 0.0579(4) 0.100(2) Uani 1 1 d . . .
C43 C 0.6531(4) 0.2166(4) 0.2954(3) 0.0245(12) Uani 1 1 d . . .
H43A H 0.6640 0.1526 0.2739 0.037 Uiso 1 1 calc R . .
H43B H 0.6185 0.2135 0.3377 0.037 Uiso 1 1 calc R . .
H43C H 0.7214 0.2665 0.3108 0.037 Uiso 1 1 calc R . .
C45 C -0.0013(4) 0.3477(4) 0.1548(3) 0.0200(11) Uani 1 1 d . B .
C46 C -0.2450(4) 0.5831(4) 0.1995(3) 0.0270(12) Uani 1 1 d . . .
H46 H -0.3023 0.6110 0.1967 0.032 Uiso 1 1 calc R . .
C47 C 0.0372(4) 0.2172(4) 0.0661(3) 0.0234(12) Uani 1 1 d . B .
C48 C 0.5649(5) 0.3565(4) 0.1692(3) 0.0277(13) Uani 1 1 d . . .
H48 H 0.5937 0.4146 0.1556 0.033 Uiso 1 1 calc R . .
C49 C 0.4229(4) 0.3509(4) 0.3475(3) 0.0221(11) Uani 1 1 d . . .
H49 H 0.4303 0.3422 0.2952 0.026 Uiso 1 1 calc R . .
F50 F -0.3204(5) 0.6005(5) 0.0658(2) 0.096(2) Uani 1 1 d . . .
C51 C 0.0242(4) 0.3751(4) 0.3216(3) 0.0238(12) Uani 1 1 d . . .
H51 H -0.0219 0.3175 0.2883 0.029 Uiso 1 1 calc R . .
C52 C 0.3169(4) 0.5824(4) 0.1824(3) 0.0264(12) Uani 1 1 d . A .
C54 C 0.1136(4) 0.4598(4) 0.4447(3) 0.0244(12) Uani 1 1 d . . .
H54 H 0.1293 0.4617 0.4947 0.029 Uiso 1 1 calc R . .
C55 C 0.4609(5) -0.1146(4) 0.4176(3) 0.0351(14) Uani 1 1 d . . .
H55A H 0.4367 -0.0580 0.4397 0.053 Uiso 1 1 calc R . .
H55B H 0.5337 -0.1049 0.4406 0.053 Uiso 1 1 calc R . .
H55C H 0.4154 -0.1741 0.4247 0.053 Uiso 1 1 calc R . .
C56 C 0.4630(5) 0.3009(4) 0.1393(3) 0.0268(13) Uani 1 1 d . . .
H56 H 0.4212 0.3208 0.1055 0.032 Uiso 1 1 calc R . .
C57 C -0.2388(4) 0.1258(4) 0.0939(3) 0.0273(13) Uani 1 1 d . . .
C58 C -0.2095(4) 0.5411(4) 0.1368(3) 0.0243(12) Uani 1 1 d . . .
C60 C 0.2623(5) 0.1322(4) 0.4447(3) 0.0294(13) Uani 1 1 d . . .
H60A H 0.3152 0.0999 0.4580 0.044 Uiso 1 1 calc R . .
H60B H 0.2173 0.0923 0.3982 0.044 Uiso 1 1 calc R . .
H60C H 0.2189 0.1395 0.4827 0.044 Uiso 1 1 calc R . .
F60 F 0.0895(6) 0.0878(6) -0.0048(5) 0.0599(12) Uani 0.593(5) 1 d P B 1
F61 F 0.2110(7) 0.2228(7) 0.0511(5) 0.0599(12) Uani 0.593(5) 1 d P B 1
F62 F 0.1035(6) 0.2077(6) -0.0434(4) 0.0599(12) Uani 0.593(5) 1 d P B 1
F63 F 0.1415(9) 0.1065(8) 0.0442(7) 0.0599(12) Uani 0.407(5) 1 d P B 2
F64 F 0.0782(9) 0.1433(9) -0.0456(7) 0.0599(12) Uani 0.407(5) 1 d P B 2
F65 F 0.2049(11) 0.2499(10) 0.0285(7) 0.0599(12) Uani 0.407(5) 1 d P B 2
C61 C 0.4561(5) -0.1249(4) 0.3360(3) 0.0253(12) Uani 1 1 d . . .
H61 H 0.4820 -0.1825 0.3150 0.030 Uiso 1 1 calc R . .
C62 C 0.5272(4) -0.1397(4) 0.1002(3) 0.0263(12) Uani 1 1 d . . .
C63 C 0.3929(5) 0.2945(4) 0.5080(3) 0.0303(13) Uani 1 1 d . . .
H63A H 0.4150 0.3630 0.5067 0.045 Uiso 1 1 calc R . .
H63B H 0.4549 0.2699 0.5130 0.045 Uiso 1 1 calc R . .
H63C H 0.3571 0.2902 0.5497 0.045 Uiso 1 1 calc R . .
C64 C 0.0000(5) 0.2907(5) 0.4195(3) 0.0308(13) Uani 1 1 d . . .
C66 C 0.3432(5) -0.1459(4) 0.2987(3) 0.0302(13) Uani 1 1 d . . .
H66A H 0.3413 -0.1503 0.2468 0.045 Uiso 1 1 calc R . .
H66B H 0.3140 -0.0929 0.3211 0.045 Uiso 1 1 calc R . .
H66C H 0.3013 -0.2081 0.3043 0.045 Uiso 1 1 calc R . .
C67 C 0.6792(5) -0.0211(4) 0.3441(3) 0.0290(13) Uani 1 1 d . . .
H67 H 0.7200 0.0030 0.3081 0.035 Uiso 1 1 calc R . .
C68 C 0.2332(5) 0.6291(5) 0.4707(3) 0.0340(14) Uani 1 1 d . . .
C69 C 0.5299(5) 0.4153(4) 0.3921(3) 0.0292(13) Uani 1 1 d . . .
H69A H 0.5831 0.3795 0.3844 0.044 Uiso 1 1 calc R . .
H69B H 0.5250 0.4323 0.4440 0.044 Uiso 1 1 calc R . .
H69C H 0.5502 0.4754 0.3764 0.044 Uiso 1 1 calc R . .
C71 C 0.0466(4) 0.3760(4) 0.3941(3) 0.0250(12) Uani 1 1 d . . .
C72 C 0.1095(4) 0.0761(4) 0.2183(3) 0.0255(12) Uani 1 1 d . . .
C73 C 0.5574(5) -0.2243(4) 0.0540(3) 0.0367(15) Uani 1 1 d . . .
H73A H 0.5791 -0.2633 0.0850 0.055 Uiso 1 1 calc R . .
H73B H 0.6160 -0.1990 0.0306 0.055 Uiso 1 1 calc R . .
H73C H 0.4968 -0.2656 0.0166 0.055 Uiso 1 1 calc R . .
C74 C 0.1771(5) 0.7128(4) 0.0759(3) 0.0323(14) Uani 1 1 d . . .
B B 0.0320(5) 0.4587(4) 0.2114(3) 0.0195(12) Uani 1 1 d . . .
C76 C -0.2641(5) 0.5378(5) 0.0642(3) 0.0371(15) Uani 1 1 d . . .
C77 C -0.1928(4) 0.5822(4) 0.2657(3) 0.0268(12) Uani 1 1 d . B .
C80 C -0.2304(5) 0.6209(5) 0.3347(3) 0.0378(15) Uani 1 1 d . . .
F16 F -0.1648(4) 0.6984(3) 0.3788(2) 0.0717(15) Uani 1 1 d . . .
C4 C 0.4839(4) -0.0787(4) 0.0696(3) 0.0218(11) Uani 1 1 d . . .
H4 H 0.4735 -0.0895 0.0182 0.026 Uiso 1 1 calc R . .
C6 C -0.1074(4) 0.5439(4) 0.2706(3) 0.0227(12) Uani 1 1 d . . .
H6 H -0.0730 0.5463 0.3174 0.027 Uiso 1 1 calc R B .
C7 C 0.4552(4) -0.0020(4) 0.1121(3) 0.0207(11) Uani 1 1 d . . .
H7 H 0.4259 0.0395 0.0898 0.025 Uiso 1 1 calc R . .
C9 C 0.2339(4) 0.5262(4) 0.2045(3) 0.0242(12) Uani 1 1 d . . .
H9 H 0.2477 0.4836 0.2325 0.029 Uiso 1 1 calc R A .
C10 C 0.1430(4) 0.0092(4) 0.1701(3) 0.0258(12) Uani 1 1 d . . .
H10 H 0.0922 -0.0406 0.1330 0.031 Uiso 1 1 calc R . .
C1 C 0.2490(4) 0.0122(4) 0.1736(3) 0.0235(12) Uani 1 1 d . . .
H1A H 0.2701 -0.0344 0.1390 0.028 Uiso 1 1 calc R . .
C13 C -0.0040(4) 0.0743(5) 0.2138(3) 0.0341(14) Uani 1 1 d . . .
H13A H -0.0124 0.1372 0.2084 0.051 Uiso 1 1 calc R . .
H13B H -0.0280 0.0630 0.2584 0.051 Uiso 1 1 calc R . .
H13C H -0.0461 0.0214 0.1716 0.051 Uiso 1 1 calc R . .
C94 C 0.0390(13) 0.1644(13) 0.7344(11) 0.165(3) Uani 1 1 d . . .
H94A H 0.0383 0.1466 0.7811 0.198 Uiso 1 1 calc R . .
H94B H 0.1009 0.2202 0.7382 0.198 Uiso 1 1 calc R . .
C93 C -0.0226(13) 0.0871(12) 0.5909(11) 0.165(3) Uani 1 1 d . . .
H93A H 0.0324 0.1186 0.5664 0.198 Uiso 1 1 calc R . .
H93B H -0.0659 0.0235 0.5577 0.198 Uiso 1 1 calc R . .
C92 C -0.0866(13) 0.1515(12) 0.6187(11) 0.165(3) Uani 1 1 d . . .
H92A H -0.1625 0.1176 0.6007 0.198 Uiso 1 1 calc R . .
H92B H -0.0689 0.2117 0.6021 0.198 Uiso 1 1 calc R . .
C91 C -0.0616(13) 0.1780(12) 0.7044(11) 0.165(3) Uani 1 1 d . . .
H91A H -0.0605 0.2472 0.7243 0.198 Uiso 1 1 calc R . .
H91B H -0.1194 0.1369 0.7214 0.198 Uiso 1 1 calc R . .
C2 C 0.7292(5) 0.0500(5) 0.4191(4) 0.0446(17) Uani 1 1 d . . .
H2A H 0.6923 0.0279 0.4563 0.067 Uiso 1 1 calc R . .
H2B H 0.7237 0.1156 0.4191 0.067 Uiso 1 1 calc R . .
H2C H 0.8036 0.0520 0.4300 0.067 Uiso 1 1 calc R . .
C3 C 0.6926(7) -0.1210(6) 0.3425(5) 0.067(2) Uani 1 1 d . . .
H3A H 0.6659 -0.1649 0.2932 0.101 Uiso 1 1 calc R . .
H3B H 0.6531 -0.1476 0.3769 0.101 Uiso 1 1 calc R . .
H3C H 0.7675 -0.1156 0.3562 0.101 Uiso 1 1 calc R . .
H2 H 0.411(4) 0.068(4) 0.372(3) 0.025(15) Uiso 1 1 d . . .
H1 H 0.535(5) 0.145(4) 0.429(3) 0.038(17) Uiso 1 1 d . . .

loop_
_atom_site_aniso_label
_atom_site_aniso_U_11
_atom_site_aniso_U_22
_atom_site_aniso_U_33
_atom_site_aniso_U_23
_atom_site_aniso_U_13
_atom_site_aniso_U_12
Ir1 0.02307(12) 0.01860(11) 0.01438(11) 0.00230(8) 0.00234(8) 0.00747(8)
P1 0.0247(7) 0.0199(7) 0.0141(6) 0.0035(5) 0.0033(5) 0.0096(6)
P2 0.0218(7) 0.0169(6) 0.0155(6) 0.0023(5) 0.0037(5) 0.0071(5)
F4 0.0234(18) 0.036(2) 0.055(2) 0.0017(17) 0.0016(16) 0.0066(15)
F5 0.079(3) 0.040(2) 0.032(2) 0.0121(17) -0.014(2) 0.013(2)
F6 0.047(2) 0.0309(19) 0.038(2) -0.0025(16) -0.0069(17) 0.0098(17)
F7 0.0232(19) 0.052(2) 0.051(2) -0.0162(19) -0.0048(17) 0.0047(17)
F8 0.037(2) 0.061(3) 0.057(3) 0.036(2) -0.0018(19) -0.0058(19)
F9 0.054(2) 0.054(2) 0.0224(19) -0.0042(16) -0.0052(17) 0.0102(19)
O9 0.124(5) 0.153(6) 0.263(10) 0.118(7) 0.064(7) 0.048(5)
F10 0.033(2) 0.0311(19) 0.051(2) -0.0148(17) 0.0058(17) -0.0047(16)
F1 0.053(3) 0.053(2) 0.090(3) 0.047(2) 0.039(2) 0.031(2)
F2 0.042(2) 0.078(3) 0.046(2) 0.035(2) 0.0079(19) 0.018(2)
N 0.020(2) 0.018(2) 0.012(2) 0.0004(17) 0.0014(17) 0.0047(18)
F3 0.123(4) 0.037(2) 0.050(3) 0.0134(19) 0.004(3) 0.042(3)
F11 0.037(2) 0.062(3) 0.045(2) 0.029(2) 0.0035(18) -0.0088(19)
F12 0.068(3) 0.064(3) 0.031(2) 0.0225(19) 0.021(2) 0.013(2)
C8 0.022(3) 0.027(3) 0.021(3) 0.001(2) 0.004(2) 0.011(2)
C11 0.021(3) 0.018(3) 0.019(3) 0.004(2) 0.005(2) 0.006(2)
F13 0.068(3) 0.080(3) 0.042(2) 0.020(2) -0.026(2) -0.025(3)
C14 0.021(3) 0.017(3) 0.018(3) 0.000(2) 0.000(2) 0.005(2)
F15 0.081(3) 0.074(3) 0.051(3) 0.027(2) 0.038(2) 0.032(3)
C17 0.021(3) 0.021(3) 0.030(3) 0.007(2) 0.008(2) 0.003(2)
F18 0.068(3) 0.170(5) 0.036(2) 0.013(3) 0.020(2) 0.083(4)
C19 0.026(3) 0.025(3) 0.019(3) 0.003(2) 0.000(2) 0.008(2)
C20 0.020(3) 0.021(3) 0.025(3) 0.008(2) 0.002(2) 0.005(2)
C21 0.024(3) 0.019(3) 0.018(3) 0.006(2) 0.002(2) 0.005(2)
C22 0.029(3) 0.016(3) 0.022(3) 0.002(2) 0.000(2) 0.006(2)
C23 0.031(3) 0.017(3) 0.020(3) 0.003(2) 0.003(2) 0.004(2)
C24 0.017(3) 0.015(2) 0.021(3) 0.002(2) -0.001(2) 0.003(2)
F90 0.0293(14) 0.062(3) 0.071(3) 0.027(2) 0.007(2) 0.0203(17)
F91 0.0293(14) 0.062(3) 0.071(3) 0.027(2) 0.007(2) 0.0203(17)
F92 0.0293(14) 0.062(3) 0.071(3) 0.027(2) 0.007(2) 0.0203(17)
F93 0.0293(14) 0.062(3) 0.071(3) 0.027(2) 0.007(2) 0.0203(17)
F94 0.0293(14) 0.062(3) 0.071(3) 0.027(2) 0.007(2) 0.0203(17)
F95 0.0293(14) 0.062(3) 0.071(3) 0.027(2) 0.007(2) 0.0203(17)
C25 0.021(3) 0.022(3) 0.028(3) -0.006(2) 0.001(2) -0.002(2)
C26 0.030(3) 0.020(3) 0.015(3) 0.000(2) 0.000(2) 0.006(2)
C27 0.022(3) 0.018(3) 0.022(3) 0.001(2) 0.004(2) 0.003(2)
C28 0.021(3) 0.023(3) 0.020(3) 0.005(2) 0.005(2) 0.010(2)
C29 0.026(3) 0.020(3) 0.032(3) 0.002(2) 0.017(3) 0.005(2)
C30 0.021(3) 0.020(3) 0.021(3) 0.002(2) 0.006(2) 0.003(2)
C31 0.023(3) 0.015(2) 0.013(2) 0.0018(19) 0.007(2) 0.005(2)
C32 0.024(3) 0.024(3) 0.024(3) 0.008(2) 0.004(2) 0.008(2)
C33 0.020(3) 0.021(3) 0.023(3) 0.004(2) 0.000(2) 0.008(2)
C34 0.025(3) 0.023(3) 0.027(3) 0.008(2) 0.006(2) 0.009(2)
C35 0.018(3) 0.017(2) 0.017(3) 0.005(2) 0.004(2) 0.003(2)
C36 0.027(3) 0.024(3) 0.021(3) 0.006(2) 0.009(2) 0.013(2)
C37 0.037(4) 0.028(3) 0.039(3) 0.014(3) 0.009(3) 0.018(3)
C39 0.022(3) 0.025(3) 0.018(3) 0.008(2) 0.003(2) 0.010(2)
C38 0.026(4) 0.036(4) 0.104(7) 0.041(4) 0.007(4) 0.007(3)
C40 0.018(3) 0.020(3) 0.023(3) 0.006(2) 0.000(2) 0.004(2)
C41 0.022(3) 0.019(3) 0.020(3) 0.003(2) 0.004(2) 0.003(2)
F42 0.041(3) 0.144(5) 0.159(6) 0.131(5) 0.023(3) 0.017(3)
C43 0.019(3) 0.021(3) 0.030(3) 0.005(2) 0.006(2) 0.001(2)
C45 0.025(3) 0.020(3) 0.014(3) 0.004(2) 0.000(2) 0.007(2)
C46 0.018(3) 0.026(3) 0.035(3) 0.005(2) 0.002(2) 0.007(2)
C47 0.026(3) 0.022(3) 0.023(3) 0.008(2) 0.003(2) 0.009(2)
C48 0.040(4) 0.019(3) 0.028(3) 0.009(2) 0.013(3) 0.009(3)
C49 0.026(3) 0.019(3) 0.021(3) 0.005(2) 0.004(2) 0.006(2)
F50 0.129(5) 0.151(5) 0.047(3) 0.021(3) 0.007(3) 0.122(4)
C51 0.020(3) 0.028(3) 0.023(3) 0.006(2) 0.002(2) 0.008(2)
C52 0.020(3) 0.017(3) 0.040(3) 0.006(2) 0.005(3) 0.004(2)
C54 0.022(3) 0.039(3) 0.013(3) 0.005(2) 0.001(2) 0.013(2)
C55 0.042(4) 0.034(3) 0.029(3) 0.013(3) 0.008(3) 0.007(3)
C56 0.040(4) 0.024(3) 0.021(3) 0.007(2) 0.010(3) 0.014(3)
C57 0.021(3) 0.025(3) 0.028(3) 0.000(2) -0.001(2) 0.000(2)
C58 0.022(3) 0.021(3) 0.025(3) 0.003(2) 0.000(2) 0.004(2)
C60 0.029(3) 0.036(3) 0.027(3) 0.011(3) 0.013(3) 0.010(3)
F60 0.053(2) 0.059(3) 0.070(3) 0.002(2) 0.032(2) 0.025(2)
F61 0.053(2) 0.059(3) 0.070(3) 0.002(2) 0.032(2) 0.025(2)
F62 0.053(2) 0.059(3) 0.070(3) 0.002(2) 0.032(2) 0.025(2)
F63 0.053(2) 0.059(3) 0.070(3) 0.002(2) 0.032(2) 0.025(2)
F64 0.053(2) 0.059(3) 0.070(3) 0.002(2) 0.032(2) 0.025(2)
F65 0.053(2) 0.059(3) 0.070(3) 0.002(2) 0.032(2) 0.025(2)
C61 0.038(3) 0.019(3) 0.021(3) 0.007(2) 0.005(2) 0.010(2)
C62 0.029(3) 0.024(3) 0.022(3) -0.001(2) 0.009(2) 0.006(2)
C63 0.041(4) 0.030(3) 0.018(3) 0.001(2) 0.008(3) 0.011(3)
C64 0.028(3) 0.043(4) 0.027(3) 0.015(3) 0.007(3) 0.014(3)
C66 0.035(3) 0.030(3) 0.022(3) 0.007(2) 0.004(3) 0.003(3)
C67 0.026(3) 0.034(3) 0.027(3) 0.005(2) 0.000(2) 0.012(3)
C68 0.030(3) 0.038(4) 0.025(3) -0.002(3) -0.002(3) 0.006(3)
C69 0.030(3) 0.022(3) 0.030(3) 0.002(2) 0.003(3) 0.003(2)
C71 0.021(3) 0.031(3) 0.028(3) 0.014(2) 0.007(2) 0.010(2)
C72 0.021(3) 0.031(3) 0.026(3) 0.012(2) 0.003(2) 0.009(2)
C73 0.052(4) 0.036(3) 0.026(3) 0.001(3) 0.013(3) 0.024(3)
C74 0.030(3) 0.031(3) 0.035(3) 0.015(3) 0.002(3) 0.002(3)
B 0.019(3) 0.017(3) 0.020(3) 0.004(2) 0.002(2) 0.003(2)
C76 0.036(4) 0.044(4) 0.037(4) 0.010(3) 0.007(3) 0.021(3)
C77 0.024(3) 0.025(3) 0.026(3) 0.001(2) 0.006(2) 0.003(2)
C80 0.031(4) 0.048(4) 0.033(3) 0.001(3) 0.011(3) 0.015(3)
F16 0.071(3) 0.061(3) 0.049(3) -0.027(2) 0.026(2) -0.011(2)
C4 0.022(3) 0.025(3) 0.015(3) 0.005(2) 0.005(2) 0.001(2)
C6 0.017(3) 0.022(3) 0.021(3) -0.001(2) 0.002(2) -0.001(2)
C7 0.023(3) 0.020(3) 0.017(3) 0.004(2) 0.003(2) 0.004(2)
C9 0.026(3) 0.020(3) 0.026(3) 0.007(2) -0.001(2) 0.008(2)
C10 0.024(3) 0.024(3) 0.023(3) 0.004(2) -0.006(2) 0.001(2)
C1 0.029(3) 0.023(3) 0.019(3) 0.005(2) 0.004(2) 0.009(2)
C13 0.020(3) 0.042(4) 0.037(3) 0.007(3) -0.002(3) 0.009(3)
C94 0.124(5) 0.153(6) 0.263(10) 0.118(7) 0.064(7) 0.048(5)
C93 0.124(5) 0.153(6) 0.263(10) 0.118(7) 0.064(7) 0.048(5)
C92 0.124(5) 0.153(6) 0.263(10) 0.118(7) 0.064(7) 0.048(5)
C91 0.124(5) 0.153(6) 0.263(10) 0.118(7) 0.064(7) 0.048(5)
C2 0.031(4) 0.053(4) 0.043(4) 0.001(3) -0.009(3) 0.018(3)
C3 0.075(6) 0.067(5) 0.060(5) 0.009(4) -0.008(4) 0.039(5)

loop_
_atom_type_symbol
_atom_type_description
_atom_type_scat_dispersion_real
_atom_type_scat_dispersion_imag
_atom_type_scat_source
C C 0.0033 0.0016 'International Tables Vol C Tables 4.2.6.8 and 6.1.1.4'
H H 0.0000 0.0000 'International Tables Vol C Tables 4.2.6.8 and 6.1.1.4'
B B 0.0013 0.0007 'International Tables Vol C Tables 4.2.6.8 and 6.1.1.4'
N N 0.0061 0.0033 'International Tables Vol C Tables 4.2.6.8 and 6.1.1.4'
F F 0.0171 0.0103 'International Tables Vol C Tables 4.2.6.8 and 6.1.1.4'
P P 0.1023 0.0942 'International Tables Vol C Tables 4.2.6.8 and 6.1.1.4'
Ir Ir -1.4442 7.9887 'International Tables Vol C Tables 4.2.6.8 and 6.1.1.4'
O O 0.0106 0.0060 'International Tables Vol C Tables 4.2.6.8 and 6.1.1.4'

loop_
_geom_angle_atom_site_label_1
_geom_angle_atom_site_label_2
_geom_angle_atom_site_label_3
_geom_angle
N Ir1 P1 86.21(11)
N Ir1 P2 81.78(11)
P1 Ir1 P2 157.57(5)
N Ir1 H2 102(2)
P1 Ir1 H2 84(2)
P2 Ir1 H2 80(2)
N Ir1 H1 179(2)
P1 Ir1 H1 95(2)
P2 Ir1 H1 97(2)
H2 Ir1 H1 79(3)
C11 P1 C61 102.7(2)
C11 P1 C67 106.1(3)
C61 P1 C67 106.4(3)
C11 P1 Ir1 100.89(17)
C61 P1 Ir1 116.92(19)
C67 P1 Ir1 121.41(19)
C21 P2 C36 105.3(2)
C21 P2 C49 105.5(2)
C36 P2 C49 106.1(2)
C21 P2 Ir1 95.33(17)
C36 P2 Ir1 116.51(18)
C49 P2 Ir1 125.13(18)
C94 O9 C93 116.1(12)
C31 N C35 109.1(4)
C31 N C24 109.1(4)
C35 N C24 114.9(4)
C31 N Ir1 109.1(3)
C35 N Ir1 102.7(3)
C24 N Ir1 111.7(3)
C54 C8 C19 121.9(5)
C54 C8 C68 120.7(5)
C19 C8 C68 117.3(5)
C34 C11 C24 117.9(5)
C34 C11 P1 122.0(4)
C24 C11 P1 120.0(4)
C9 C14 C33 114.7(5)
C9 C14 B 121.6(5)
C33 C14 B 123.6(5)
C23 C17 C52 117.4(5)
C23 C17 H17 121.3
C52 C17 H17 121.3
C8 C19 C28 121.5(5)
C8 C19 H19 119.2
C28 C19 H19 119.2
C22 C20 C39 120.1(5)
C22 C20 C57 120.7(5)
C39 C20 C57 119.2(5)
C32 C21 C35 118.8(5)
C32 C21 P2 123.2(4)
C35 C21 P2 117.5(4)
C47 C22 C20 118.6(5)
C47 C22 H22 120.7
C20 C22 H22 120.7
C17 C23 C33 121.6(5)
C17 C23 C74 120.1(5)
C33 C23 C74 118.3(5)
C7 C24 C11 120.2(5)
C7 C24 N 119.4(4)
C11 C24 N 120.3(4)
F64 C25 F61 124.6(8)
F64 C25 F60 58.7(7)
F61 C25 F60 113.0(7)
F64 C25 F65 107.0(8)
F60 C25 F65 127.6(8)
F61 C25 F62 104.0(6)
F60 C25 F62 97.1(6)
F65 C25 F62 76.9(7)
F64 C25 F63 100.8(8)
F61 C25 F63 77.8(7)
F65 C25 F63 104.3(8)
F62 C25 F63 133.4(7)
F64 C25 C47 116.2(6)
F61 C25 C47 115.8(6)
F60 C25 C47 114.6(5)
F65 C25 C47 116.3(7)
F62 C25 C47 110.0(5)
F63 C25 C47 110.5(6)
C56 C26 C31 119.9(5)
C56 C26 H26 120.1
C31 C26 H26 120.1
C58 C27 C41 122.7(5)
C58 C27 H27 118.7
C41 C27 H27 118.7
C51 C28 C19 115.5(5)
C51 C28 B 123.3(5)
C19 C28 B 120.9(5)
C48 C29 C30 121.6(5)
C48 C29 H29 119.2
C30 C29 H29 119.2
C31 C30 C29 117.7(5)
C31 C30 C43 123.0(5)
C29 C30 C43 119.3(5)
C30 C31 C26 121.1(5)
C30 C31 N 119.0(4)
C26 C31 N 119.9(4)
C21 C32 C72 122.0(5)
C21 C32 H32 119.0
C72 C32 H32 119.0
C23 C33 C14 122.6(5)
C23 C33 H33 118.7
C14 C33 H33 118.7
C62 C34 C11 122.4(5)
C62 C34 H34 118.8
C11 C34 H34 118.8
C1 C35 C21 119.9(5)
C1 C35 N 123.0(4)
C21 C35 N 117.0(4)
C60 C36 C63 110.5(5)
C60 C36 P2 112.8(4)
C63 C36 P2 109.7(4)
C60 C36 H36 107.9
C63 C36 H36 107.9
P2 C36 H36 107.9
C49 C37 H37A 109.5
C49 C37 H37B 109.5
H37A C37 H37B 109.5
C49 C37 H37C 109.5
H37A C37 H37C 109.5
H37B C37 H37C 109.5
C20 C39 C45 122.7(5)
C20 C39 H39 118.6
C45 C39 H39 118.6
F92 C38 F95 122.8(9)
F94 C38 F95 122.0(12)
F92 C38 F91 113.4(9)
F94 C38 F91 122.8(10)
F92 C38 C52 117.4(8)
F94 C38 C52 117.9(10)
F95 C38 C52 119.0(8)
F91 C38 C52 115.6(6)
F92 C38 F90 99.2(7)
F94 C38 F90 81.8(8)
F95 C38 F90 71.2(7)
F91 C38 F90 99.4(7)
C52 C38 F90 108.5(6)
F92 C38 F93 69.4(7)
F94 C38 F93 87.6(9)
F95 C38 F93 90.8(8)
F91 C38 F93 62.8(6)
C52 C38 F93 101.8(6)
F90 C38 F93 149.5(6)
C45 C40 C47 122.0(5)
C45 C40 H40 119.0
C47 C40 H40 119.0
C6 C41 C27 115.5(5)
C6 C41 B 124.0(5)
C27 C41 B 120.5(4)
C30 C43 H43A 109.5
C30 C43 H43B 109.5
H43A C43 H43B 109.5
C30 C43 H43C 109.5
H43A C43 H43C 109.5
H43B C43 H43C 109.5
C40 C45 C39 115.6(5)
C40 C45 B 123.1(5)
C39 C45 B 121.3(5)
C77 C46 C58 117.0(5)
C77 C46 H46 121.5
C58 C46 H46 121.5
C22 C47 C40 121.0(5)
C22 C47 C25 119.7(5)
C40 C47 C25 119.3(5)
C29 C48 C56 120.0(5)
C29 C48 H48 120.0
C56 C48 H48 120.0
C37 C49 C69 111.2(5)
C37 C49 P2 114.1(4)
C69 C49 P2 112.9(4)
C37 C49 H49 106.0
C69 C49 H49 106.0
P2 C49 H49 106.0
C71 C51 C28 123.0(5)
C71 C51 H51 118.5
C28 C51 H51 118.5
C9 C52 C17 121.1(5)
C9 C52 C38 120.5(5)
C17 C52 C38 118.4(5)
C8 C54 C71 118.1(5)
C8 C54 H54 121.0
C71 C54 H54 121.0
C61 C55 H55A 109.5
C61 C55 H55B 109.5
H55A C55 H55B 109.5
C61 C55 H55C 109.5
H55A C55 H55C 109.5
H55B C55 H55C 109.5
C48 C56 C26 119.7(5)
C48 C56 H56 120.2
C26 C56 H56 120.2
F10 C57 F4 105.9(4)
F10 C57 F11 106.2(5)
F4 C57 F11 105.4(5)
F10 C57 C20 113.3(5)
F4 C57 C20 113.1(5)
F11 C57 C20 112.3(5)
C27 C58 C46 120.9(5)
C27 C58 C76 119.6(5)
C46 C58 C76 119.4(5)
C36 C60 H60A 109.5
C36 C60 H60B 109.5
H60A C60 H60B 109.5
C36 C60 H60C 109.5
H60A C60 H60C 109.5
H60B C60 H60C 109.5
C66 C61 C55 110.2(5)
C66 C61 P1 111.7(4)
C55 C61 P1 111.5(4)
C66 C61 H61 107.8
C55 C61 H61 107.8
P1 C61 H61 107.8
C4 C62 C34 117.8(5)
C4 C62 C73 121.6(5)
C34 C62 C73 120.6(5)
C36 C63 H63A 109.5
C36 C63 H63B 109.5
H63A C63 H63B 109.5
C36 C63 H63C 109.5
H63A C63 H63C 109.5
H63B C63 H63C 109.5
F12 C64 F8 105.8(5)
F12 C64 F1 105.4(5)
F8 C64 F1 104.8(5)
F12 C64 C71 114.6(5)
F8 C64 C71 112.8(5)
F1 C64 C71 112.6(5)
C61 C66 H66A 109.5
C61 C66 H66B 109.5
H66A C66 H66B 109.5
C61 C66 H66C 109.5
H66A C66 H66C 109.5
H66B C66 H66C 109.5
C3 C67 C2 109.7(5)
C3 C67 P1 115.8(5)
C2 C67 P1 109.9(4)
C3 C67 H67 107.0
C2 C67 H67 107.0
P1 C67 H67 107.0
F6 C68 F7 105.7(5)
F6 C68 F9 106.6(5)
F7 C68 F9 105.9(5)
F6 C68 C8 113.6(5)
F7 C68 C8 111.7(5)
F9 C68 C8 112.8(5)
C49 C69 H69A 109.5
C49 C69 H69B 109.5
H69A C69 H69B 109.5
C49 C69 H69C 109.5
H69A C69 H69C 109.5
H69B C69 H69C 109.5
C51 C71 C54 120.0(5)
C51 C71 C64 121.2(5)
C54 C71 C64 118.8(5)
C10 C72 C32 117.8(5)
C10 C72 C13 122.2(5)
C32 C72 C13 120.0(5)
C62 C73 H73A 109.5
C62 C73 H73B 109.5
H73A C73 H73B 109.5
C62 C73 H73C 109.5
H73A C73 H73C 109.5
H73B C73 H73C 109.5
F42 C74 F5 109.3(6)
F42 C74 F3 104.3(6)
F5 C74 F3 102.8(5)
F42 C74 C23 114.5(5)
F5 C74 C23 112.8(5)
F3 C74 C23 112.2(5)
C14 B C41 110.4(4)
C14 B C28 109.6(4)
C41 B C28 107.9(4)
C14 B C45 109.6(4)
C41 B C45 108.6(4)
C28 B C45 110.7(4)
F50 C76 F2 106.7(6)
F50 C76 F13 106.2(6)
F2 C76 F13 103.2(5)
F50 C76 C58 114.2(5)
F2 C76 C58 113.7(5)
F13 C76 C58 111.9(5)
C46 C77 C6 122.0(5)
C46 C77 C80 119.8(5)
C6 C77 C80 118.1(5)
F18 C80 F16 111.8(6)
F18 C80 F15 102.9(5)
F16 C80 F15 102.0(5)
F18 C80 C77 113.1(5)
F16 C80 C77 114.2(5)
F15 C80 C77 111.6(5)
C62 C4 C7 121.4(5)
C62 C4 H4 119.3
C7 C4 H4 119.3
C77 C6 C41 121.8(5)
C77 C6 H6 119.1
C41 C6 H6 119.1
C24 C7 C4 120.2(5)
C24 C7 H7 119.9
C4 C7 H7 119.9
C52 C9 C14 122.6(5)
C52 C9 H9 118.7
C14 C9 H9 118.7
C72 C10 C1 122.1(5)
C72 C10 H10 118.9
C1 C10 H10 118.9
C35 C1 C10 119.3(5)
C35 C1 H1A 120.3
C10 C1 H1A 120.3
C72 C13 H13A 109.5
C72 C13 H13B 109.5
H13A C13 H13B 109.5
C72 C13 H13C 109.5
H13A C13 H13C 109.5
H13B C13 H13C 109.5
C91 C94 O9 90.2(15)
C91 C94 H94A 113.6
O9 C94 H94A 113.6
C91 C94 H94B 113.6
O9 C94 H94B 113.6
H94A C94 H94B 110.9
C92 C93 O9 97.1(15)
C92 C93 H93A 112.3
O9 C93 H93A 112.3
C92 C93 H93B 112.3
O9 C93 H93B 112.3
H93A C93 H93B 109.9
C93 C92 C91 107.2(15)
C93 C92 H92A 110.3
C91 C92 H92A 110.3
C93 C92 H92B 110.3
C91 C92 H92B 110.3
H92A C92 H92B 108.5
C94 C91 C92 114.6(16)
C94 C91 H91A 108.6
C92 C91 H91A 108.6
C94 C91 H91B 108.6
C92 C91 H91B 108.6
H91A C91 H91B 107.6
C67 C2 H2A 109.5
C67 C2 H2B 109.5
H2A C2 H2B 109.5
C67 C2 H2C 109.5
H2A C2 H2C 109.5
H2B C2 H2C 109.5
C67 C3 H3A 109.5
C67 C3 H3B 109.5
H3A C3 H3B 109.5
C67 C3 H3C 109.5
H3A C3 H3C 109.5
H3B C3 H3C 109.5

loop_
_geom_bond_atom_site_label_1
_geom_bond_atom_site_label_2
_geom_bond_distance
Ir1 N 2.242(4)
Ir1 P1 2.2613(13)
Ir1 P2 2.2896(13)
Ir1 H2 1.39(5)
Ir1 H1 1.47(6)
P1 C11 1.821(5)
P1 C61 1.834(5)
P1 C67 1.854(6)
P2 C21 1.825(5)
P2 C36 1.836(5)
P2 C49 1.848(5)
F4 C57 1.335(7)
F5 C74 1.315(7)
F6 C68 1.323(7)
F7 C68 1.339(7)
F8 C64 1.333(7)
F9 C68 1.340(7)
O9 C94 1.54(2)
O9 C93 1.60(2)
F10 C57 1.335(6)
F1 C64 1.336(7)
F2 C76 1.322(7)
N C31 1.478(6)
N C35 1.482(6)
N C24 1.496(6)
F3 C74 1.348(7)
F11 C57 1.338(7)
F12 C64 1.326(7)
C8 C54 1.373(8)
C8 C19 1.389(7)
C8 C68 1.498(8)
C11 C34 1.394(7)
C11 C24 1.397(7)
F13 C76 1.339(8)
C14 C9 1.399(7)
C14 C33 1.403(7)
C14 B 1.637(8)
F15 C80 1.369(8)
C17 C23 1.366(8)
C17 C52 1.393(8)
C17 H17 0.9500
F18 C80 1.287(7)
C19 C28 1.404(7)
C19 H19 0.9500
C20 C22 1.379(8)
C20 C39 1.390(7)
C20 C57 1.481(7)
C21 C32 1.383(8)
C21 C35 1.409(7)
C22 C47 1.367(8)
C22 H22 0.9500
C23 C33 1.378(8)
C23 C74 1.494(8)
C24 C7 1.375(7)
F90 C38 1.493(11)
F91 C38 1.290(11)
F92 C38 1.275(14)
F93 C38 1.656(14)
F94 C38 1.28(2)
F95 C38 1.282(14)
C25 F64 1.283(13)
C25 F61 1.286(11)
C25 F60 1.319(9)
C25 F65 1.336(15)
C25 F62 1.393(10)
C25 F63 1.405(13)
C25 C47 1.477(8)
C26 C56 1.386(8)
C26 C31 1.397(7)
C26 H26 0.9500
C27 C58 1.375(8)
C27 C41 1.408(7)
C27 H27 0.9500
C28 C51 1.404(7)
C28 B 1.639(8)
C29 C48 1.375(8)
C29 C30 1.403(7)
C29 H29 0.9500
C30 C31 1.377(7)
C30 C43 1.497(8)
C32 C72 1.395(8)
C32 H32 0.9500
C33 H33 0.9500
C34 C62 1.382(8)
C34 H34 0.9500
C35 C1 1.383(7)
C36 C60 1.522(7)
C36 C63 1.532(8)
C36 H36 1.0000
C37 C49 1.529(7)
C37 H37A 0.9800
C37 H37B 0.9800
C37 H37C 0.9800
C39 C45 1.391(7)
C39 H39 0.9500
C38 C52 1.469(8)
C40 C45 1.391(7)
C40 C47 1.394(7)
C40 H40 0.9500
C41 C6 1.397(7)
C41 B 1.637(8)
F42 C74 1.298(7)
C43 H43A 0.9800
C43 H43B 0.9800
C43 H43C 0.9800
C45 B 1.650(7)
C46 C77 1.382(8)
C46 C58 1.401(8)
C46 H46 0.9500
C48 C56 1.377(8)
C48 H48 0.9500
C49 C69 1.530(7)
C49 H49 1.0000
F50 C76 1.313(7)
C51 C71 1.385(8)
C51 H51 0.9500
C52 C9 1.377(8)
C54 C71 1.398(8)
C54 H54 0.9500
C55 C61 1.529(8)
C55 H55A 0.9800
C55 H55B 0.9800
C55 H55C 0.9800
C56 H56 0.9500
C58 C76 1.483(8)
C60 H60A 0.9800
C60 H60B 0.9800
C60 H60C 0.9800
C61 C66 1.514(8)
C61 H61 1.0000
C62 C4 1.377(8)
C62 C73 1.509(7)
C63 H63A 0.9800
C63 H63B 0.9800
C63 H63C 0.9800
C64 C71 1.468(8)
C66 H66A 0.9800
C66 H66B 0.9800
C66 H66C 0.9800
C67 C3 1.507(9)
C67 C2 1.529(8)
C67 H67 1.0000
C69 H69A 0.9800
C69 H69B 0.9800
C69 H69C 0.9800
C72 C10 1.373(8)
C72 C13 1.495(8)
C73 H73A 0.9800
C73 H73B 0.9800
C73 H73C 0.9800
C77 C6 1.384(8)
C77 C80 1.501(8)
C80 F16 1.291(7)
C4 C7 1.383(7)
C4 H4 0.9500
C6 H6 0.9500
C7 H7 0.9500
C9 H9 0.9500
C10 C1 1.393(8)
C10 H10 0.9500
C1 H1A 0.9500
C13 H13A 0.9800
C13 H13B 0.9800
C13 H13C 0.9800
C94 C91 1.47(2)
C94 H94A 0.9900
C94 H94B 0.9900
C93 C92 1.47(2)
C93 H93A 0.9900
C93 H93B 0.9900
C92 C91 1.57(2)
C92 H92A 0.9900
C92 H92B 0.9900
C91 H91A 0.9900
C91 H91B 0.9900
C2 H2A 0.9800
C2 H2B 0.9800
C2 H2C 0.9800
C3 H3A 0.9800
C3 H3B 0.9800
C3 H3C 0.9800
